data_2003696
loop_
_publ_author_name
'Beckwith, A. L. J.'
'Joseph, S. P.'
'Mayadunne, R. T. A.'
'Willis, A. C.'

_publ_contact_author
;
      Dr Anthony C. Willis
      Research School of Chemistry
      Institute of Advanced Studies
      Australian National University
      Canberra, A.C.T.
      Australia    0200
;
_publ_section_title
;
 1,3,4,10b-Tetrahydro-4-phenylpyrido[2,1-<i>a</i>]isoindole-2,6-dione
;
_journal_issue 7
_journal_name_full 'Acta Crystallographica Section C'
_journal_page_first 1438
_journal_page_last 1440
_journal_paper_doi 10.1107/S0108270195001132
_journal_volume 51
_journal_year 1995
_chemical_formula_moiety 'C18 H15 N O2'
_chemical_formula_sum 'C18 H15 N O2'
_chemical_formula_weight 277.33
_chemical_name_systematic
;
1,3,4,10b-tetrahydro-4-phenylpyrido[2,1-a]isoindole-2,6-dione
;
_space_group_IT_number 2
_symmetry_cell_setting triclinic
_symmetry_space_group_name_Hall '-P 1'
_symmetry_space_group_name_H-M 'P -1'
_audit_creation_method from_xtal_archive_file_using_CIFIO
_cell_angle_alpha 75.92(1)
_cell_angle_beta 78.44(2)
_cell_angle_gamma 68.71(1)
_cell_formula_units_Z 2
_cell_length_a 8.531(2)
_cell_length_b 9.406(1)
_cell_length_c 9.759(2)
_cell_measurement_reflns_used 25
_cell_measurement_temperature 293
_cell_measurement_theta_max 49.7
_cell_measurement_theta_min 46.5
_cell_volume 702.3(2)
_computing_cell_refinement
;
MSC/AFC Diffractometer Control Software
;
_computing_data_collection
;MSC/AFC Diffractometer Control Software (Molecular Structure Corporation,
 1992)
;
_computing_data_reduction
;
MSC/AFC Diffractometer Control Software
;
_computing_molecular_graphics Xtal3.0
_computing_publication_material 'Xtal3.0 BONDLA, CIFIO'
_computing_structure_refinement 'Xtal3.0 CRYLSQ'
_computing_structure_solution 'Xtal3.0 DIFDAT, ABSORB, SORTRF, ADDREF (Hall & Stewart, 1990)'
_diffrn_ambient_temperature 299
_diffrn_measurement_device 'Rigaku AFC6R'
_diffrn_measurement_method \q/2\q
_diffrn_radiation_monochromator 'equatorial graphite'
_diffrn_radiation_source 'Rigaku RU200B rotating Cu anode'
_diffrn_radiation_type 'Cu K\a'
_diffrn_radiation_wavelength 1.5418
_diffrn_reflns_av_R_equivalents .031
_diffrn_reflns_av_sigmaI/netI .011
_diffrn_reflns_limit_h_max 9
_diffrn_reflns_limit_h_min -8
_diffrn_reflns_limit_k_max 10
_diffrn_reflns_limit_k_min 0
_diffrn_reflns_limit_l_max 10
_diffrn_reflns_limit_l_min -10
_diffrn_reflns_number 2509
_diffrn_reflns_reduction_process equatorial_monochr_Lp
_diffrn_reflns_theta_max 60.0
_diffrn_reflns_theta_min 4.71
_diffrn_standards_decay_% 10
_diffrn_standards_interval_count 150
_diffrn_standards_number 3
_exptl_absorpt_coefficient_mu 0.65
_exptl_absorpt_correction_T_max 0.93
_exptl_absorpt_correction_T_min 0.88
_exptl_absorpt_correction_type integration
_exptl_crystal_colour colourless
_exptl_crystal_density_diffrn 1.311
_exptl_crystal_description multifacetted
_exptl_crystal_F_000 292
_exptl_crystal_size_max 0.30
_exptl_crystal_size_mid 0.16
_exptl_crystal_size_min 0.11
_refine_diff_density_max .18
_refine_diff_density_min -.28
_refine_ls_abs_structure_details none
_refine_ls_abs_structure_Flack 0
_refine_ls_extinction_method none
_refine_ls_goodness_of_fit_all 1.674
_refine_ls_goodness_of_fit_obs 1.789
_refine_ls_hydrogen_treatment refxyz
_refine_ls_matrix_type full
_refine_ls_number_constraints 0
_refine_ls_number_parameters 235
_refine_ls_number_reflns 1714
_refine_ls_number_restraints 0
_refine_ls_R_factor_all .056
_refine_ls_R_factor_obs .047
_refine_ls_shift/esd_max .031
_refine_ls_shift/esd_mean .005
_refine_ls_structure_factor_coef F
_refine_ls_weighting_details 'w = 1/[\s^2^(F) + 0.0009F^2^]'
_refine_ls_weighting_scheme calc
_refine_ls_wR_factor_all .072
_refine_ls_wR_factor_obs .069
_reflns_limit_h_max 9
_reflns_limit_h_min -8
_reflns_limit_k_max 10
_reflns_limit_k_min 0
_reflns_limit_l_max 10
_reflns_limit_l_min -10
_reflns_number_observed 1714
_reflns_number_total 2079
_reflns_observed_criterion refl_observed_if_Inet_>_3_sigma(Inet)
_cod_data_source_file kh1018.cif
_cod_data_source_block RTM1
_cod_depositor_comments
;
The following automatic conversions were performed:

'_refine_ls_weighting_scheme' value 'calc w = 1/[\s^2^(F) +
0.0009F^2^]' was changed to 'calc'. New tag
'_refine_ls_weighting_details' was created. The value of the new tag
was set to 'w = 1/[\s^2^(F) + 0.0009F^2^]'.

Automatic conversion script
Id: cif_fix_values 3143 2015-03-26 13:38:13Z robertas 
;
_cod_original_sg_symbol_Hall -P_1
_cod_database_code 2003696

loop_
_symmetry_equiv_pos_as_xyz
+x,+y,+z
-x,-y,-z

loop_
_atom_site_aniso_label
_atom_site_aniso_U_11
_atom_site_aniso_U_12
_atom_site_aniso_U_13
_atom_site_aniso_U_22
_atom_site_aniso_U_23
_atom_site_aniso_U_33
O1 .068(1) -.0072(8) -.0163(8) .0437(9) .0006(8) .056(1)
O2 .067(1) .0075(9) -.023(1) .055(1) -.0078(9) .090(1)
N .0450(9) -.0096(8) -.0068(7) .0343(9) -.0049(7) .0380(9)
C1 .040(1) -.0110(9) -.0138(9) .037(1) -.0040(9) .049(1)
C2 .034(1) -.0112(9) -.0078(9) .042(1) -.014(1) .055(1)
C3 .041(1) -.011(1) -.010(1) .052(1) -.025(1) .077(2)
C4 .040(1) -.017(1) .004(1) .072(2) -.046(2) .091(2)
C5 .052(1) -.028(1) .006(1) .088(2) -.034(1) .061(2)
C6 .051(1) -.023(1) .001(1) .069(2) -.016(1) .050(1)
C7 .036(1) -.0159(9) -.0047(9) .050(1) -.0135(9) .047(1)
C8 .043(1) -.0148(9) -.0056(8) .040(1) -.0042(8) .040(1)
C9 .047(1) -.009(1) -.012(1) .052(1) -.005(1) .046(1)
C10 .038(1) -.009(1) -.013(1) .046(1) -.009(1) .065(1)
C11 .042(1) -.016(1) .004(1) .055(1) -.017(1) .055(1)
C12 .046(1) -.012(1) -.0020(9) .040(1) -.0061(9) .038(1)
C13 .047(1) -.014(1) -.0002(8) .046(1) -.0119(9) .034(1)
C14 .066(2) -.023(1) -.015(1) .052(1) -.009(1) .056(1)
C15 .086(2) -.035(2) -.014(1) .062(2) -.016(1) .067(2)
C16 .070(2) -.036(2) -.003(1) .087(2) -.034(1) .065(2)
C17 .051(1) -.017(1) -.013(1) .098(2) -.036(2) .064(2)
C18 .052(1) -.010(1) -.009(1) .058(1) -.017(1) .053(1)

loop_
_atom_site_label
_atom_site_fract_x
_atom_site_fract_y
_atom_site_fract_z
_atom_site_U_iso_or_equiv
_atom_site_thermal_displace_type
O1 .7576(2) .3675(2) .8653(2) .060(2) Uani
O2 .2570(2) .9943(2) .6244(2) .078(2) Uani
N .6367(2) .6084(2) .7334(2) .040(1) Uani
C1 .7346(3) .4565(2) .7505(2) .042(2) Uani
C2 .8027(2) .4233(2) .6053(2) .043(2) Uani
C3 .9092(3) .2868(3) .5618(3) .056(2) Uani
C4 .9530(3) .2891(3) .4164(3) .064(3) Uani
C5 .8929(3) .4248(4) .3187(3) .064(3) Uani
C6 .7882(3) .5617(3) .3624(3) .056(2) Uani
C7 .7436(2) .5590(2) .5073(2) .043(2) Uani
C8 .6359(3) .6889(2) .5847(2) .041(2) Uani
C9 .4535(3) .7639(3) .5498(2) .050(2) Uani
C10 .3468(3) .8615(3) .6582(3) .050(2) Uani
C11 .3584(3) .7809(3) .8120(2) .051(2) Uani
C12 .5396(3) .6931(2) .8479(2) .043(2) Uani
C13 .6337(3) .7931(2) .8735(2) .043(2) Uani
C14 .5904(3) .9509(3) .8214(3) .056(2) Uani
C15 .6879(4) 1.0340(3) .8389(3) .067(3) Uani
C16 .8260(4) .9624(4) .9099(3) .068(3) Uani
C17 .8679(3) .8063(4) .9679(3) .069(3) Uani
C18 .7720(3) .7213(3) .9494(3) .055(2) Uani
H3 .952(3) .189(3) .634(3) .07000 Uiso
H4 1.021(4) .194(3) .388(3) .08000 Uiso
H5 .933(4) .431(3) .211(3) .08000 Uiso
H6 .746(3) .651(3) .296(3) .07000 Uiso
H8 .689(3) .766(3) .573(2) .05000 Uiso
H9A .451(3) .829(3) .453(3) .06000 Uiso
H9B .410(3) .672(3) .557(2) .06000 Uiso
H11A .290(3) .709(3) .831(2) .06000 Uiso
H11B .296(3) .847(3) .880(3) .06000 Uiso
H12 .539(3) .616(3) .935(2) .05000 Uiso
H14 .489(4) 1.009(3) .772(3) .07000 Uiso
H15 .656(3) 1.146(4) .804(3) .08000 Uiso
H16 .895(3) 1.028(3) .919(3) .08000 Uiso
H17 .966(4) .752(3) 1.022(3) .08000 Uiso
H18 .787(3) .611(3) .987(3) .07000 Uiso

loop_
_atom_type_symbol
_atom_type_description
_atom_type_scat_source
_atom_type_scat_dispersion_real
_atom_type_scat_dispersion_imag
C ? IntTabIV_Tables_2.2B_and_2.3.1 .017 .009
H ? IntTabIV_Tables_2.2B_and_2.3.1 0 0
O ? IntTabIV_Tables_2.2B_and_2.3.1 .047 .032
N ? IntTabIV_Tables_2.2B_and_2.3.1 .029 .018

loop_
_geom_angle_atom_site_label_1
_geom_angle_atom_site_label_2
_geom_angle_atom_site_label_3
_geom_angle
_geom_angle_publ_flag
C1 N C8 113.8(2) yes
C1 N C12 126.0(2) yes
C8 N C12 120.20(10) yes
O1 C1 N 125.3(2) yes
O1 C1 C2 128.5(2) yes
N C1 C2 106.2(2) yes
C1 C2 C3 130.2(2) yes
C1 C2 C7 108.6(2) yes
C3 C2 C7 121.3(2) yes
C2 C3 C4 117.8(2) yes
C2 C3 H3 121(2) ?
C4 C3 H3 122(2) ?
C3 C4 C5 120.8(3) yes
C3 C4 H4 117(2) ?
C5 C4 H4 122(2) ?
C4 C5 C6 121.4(3) yes
C4 C5 H5 122.0(10) ?
C6 C5 H5 117.0(10) ?
C5 C6 C7 117.8(2) yes
C5 C6 H6 120(2) ?
C7 C6 H6 122(2) ?
C2 C7 C6 121.0(2) yes
C2 C7 C8 109.6(2) yes
C6 C7 C8 129.5(2) yes
N C8 C7 101.70(10) yes
N C8 C9 109.6(2) yes
N C8 H8 108.0(10) ?
C7 C8 C9 114.8(2) yes
C7 C8 H8 112.0(10) ?
C9 C8 H8 111.0(10) ?
C8 C9 C10 110.1(2) yes
C8 C9 H9A 110.0(10) ?
C8 C9 H9B 105.0(10) ?
C10 C9 H9A 110.0(10) ?
C10 C9 H9B 109.0(10) ?
H9A C9 H9B 112(2) ?
O2 C10 C9 122.3(2) yes
O2 C10 C11 122.5(2) yes
C9 C10 C11 115.3(2) yes
C10 C11 C12 114.4(2) yes
C10 C11 H11A 106.0(10) ?
C10 C11 H11B 114.0(10) ?
C12 C11 H11A 111.0(10) ?
C12 C11 H11B 110(2) ?
H11A C11 H11B 100(2) ?
N C12 C11 108.7(2) yes
N C12 C13 109.7(2) yes
N C12 H12 107.0(10) ?
C11 C12 C13 115.4(2) yes
C11 C12 H12 110.0(10) ?
C13 C12 H12 105(2) ?
C12 C13 C14 123.1(2) yes
C12 C13 C18 118.4(2) yes
C14 C13 C18 118.5(3) yes
C13 C14 C15 120.6(2) yes
C13 C14 H14 122(2) ?
C15 C14 H14 118(2) ?
C14 C15 C16 120.7(3) yes
C14 C15 H15 121(2) ?
C16 C15 H15 118(2) ?
C15 C16 C17 119.8(4) yes
C15 C16 H16 118.0(10) ?
C17 C16 H16 122.0(10) ?
C16 C17 C18 120.0(3) yes
C16 C17 H17 122(2) ?
C18 C17 H17 118(2) ?
C13 C18 C17 120.4(2) yes
C13 C18 H18 112(2) ?
C17 C18 H18 128(2) ?

loop_
_geom_bond_atom_site_label_1
_geom_bond_atom_site_label_2
_geom_bond_distance
_geom_bond_publ_flag
O1 C1 1.227(2) yes
O2 C10 1.209(3) yes
N C1 1.357(2) yes
N C8 1.465(2) yes
N C12 1.467(3) yes
C1 C2 1.481(3) yes
C2 C3 1.386(3) yes
C2 C7 1.389(3) yes
C3 C4 1.390(4) yes
C3 H3 1.01(2) ?
C4 C5 1.389(4) yes
C4 H4 .95(3) ?
C5 C6 1.385(4) yes
C5 H5 1.03(3) ?
C6 C7 1.385(3) yes
C6 H6 .93(2) ?
C7 C8 1.504(3) yes
C8 C9 1.528(3) yes
C8 H8 .96(3) ?
C9 C10 1.507(3) yes
C9 H9A .99(2) ?
C9 H9B 1.04(3) ?
C10 C11 1.513(3) yes
C11 C12 1.531(3) yes
C11 H11A 1.00(3) ?
C11 H11B .96(3) ?
C12 C13 1.528(4) yes
C12 H12 .97(2) ?
C13 C14 1.381(3) yes
C13 C18 1.388(3) yes
C14 C15 1.388(5) yes
C14 H14 .99(3) ?
C15 C16 1.358(4) yes
C15 H15 .98(3) ?
C16 C17 1.379(5) yes
C16 H16 1.02(4) ?
C17 C18 1.395(5) yes
C17 H17 .99(3) ?
C18 H18 .98(3) ?

loop_
_geom_torsion_atom_site_label_1
_geom_torsion_atom_site_label_2
_geom_torsion_atom_site_label_3
_geom_torsion_atom_site_label_4
_geom_torsion
_geom_torsion_publ_flag
C8 N C1 O1 178.1(2) yes
C8 N C1 C2 -2.5(3) yes
C12 N C1 O1 -.7(4) yes
C12 N C1 C2 178.6(2) ?
C1 N C8 C7 3.1(3) yes
C1 N C8 C9 125.0(2) ?
C1 N C8 H8 -114.0(10) ?
C12 N C8 C7 -178.0(2) ?
C12 N C8 C9 -56.1(3) yes
C12 N C8 H8 64.0(10) ?
C1 N C12 C11 -130.8(2) ?
C1 N C12 C13 102.2(2) ?
C1 N C12 H12 -12(2) ?
C8 N C12 C11 50.4(3) yes
C8 N C12 C13 -76.6(2) ?
C8 N C12 H12 170(2) ?
O1 C1 C2 C3 -.7(5) ?
O1 C1 C2 C7 -179.9(3) yes
N C1 C2 C3 -180.0(3) ?
N C1 C2 C7 .8(3) yes
C1 C2 C3 C4 179.9(3) ?
C1 C2 C3 H3 0(2) ?
C7 C2 C3 C4 -1.0(4) ?
C7 C2 C3 H3 179(2) ?
C1 C2 C7 C6 179.8(2) ?
C1 C2 C7 C8 1.1(3) yes
C3 C2 C7 C6 .5(4) ?
C3 C2 C7 C8 -178.2(2) ?
C2 C3 C4 C5 .7(4) ?
C2 C3 C4 H4 -177(2) ?
H3 C3 C4 C5 -180(2) ?
H3 C3 C4 H4 3(3) ?
C3 C4 C5 C6 .2(5) ?
C3 C4 C5 H5 174(2) ?
H4 C4 C5 C6 178(3) ?
H4 C4 C5 H5 -8(4) ?
C4 C5 C6 C7 -.6(5) ?
C4 C5 C6 H6 -178(2) ?
H5 C5 C6 C7 -175(2) ?
H5 C5 C6 H6 7(3) ?
C5 C6 C7 C2 .3(4) ?
C5 C6 C7 C8 178.7(3) ?
H6 C6 C7 C2 178(2) ?
H6 C6 C7 C8 -4(3) ?
C2 C7 C8 N -2.4(3) yes
C2 C7 C8 C9 -120.6(2) ?
C2 C7 C8 H8 112.0(10) ?
C6 C7 C8 N 179.0(3) ?
C6 C7 C8 C9 60.8(4) ?
C6 C7 C8 H8 -66.0(10) ?
N C8 C9 C10 51.8(3) yes
N C8 C9 H9A 173(2) ?
N C8 C9 H9B -66.0(10) ?
C7 C8 C9 C10 165.5(2) ?
C7 C8 C9 H9A -73(2) ?
C7 C8 C9 H9B 48.0(10) ?
H8 C8 C9 C10 -67.0(10) ?
H8 C8 C9 H9A 54(2) ?
H8 C8 C9 H9B 175(2) ?
C8 C9 C10 O2 129.9(3) yes
C8 C9 C10 C11 -50.9(3) yes
H9A C9 C10 O2 9(2) ?
H9A C9 C10 C11 -172(2) ?
H9B C9 C10 O2 -115.0(10) ?
H9B C9 C10 C11 65.0(10) ?
O2 C10 C11 C12 -133.2(3) yes
O2 C10 C11 H11A 104.0(10) ?
O2 C10 C11 H11B -5(2) ?
C9 C10 C11 C12 47.5(3) yes
C9 C10 C11 H11A -75.0(10) ?
C9 C10 C11 H11B 176(2) ?
C10 C11 C12 N -43.1(3) yes
C10 C11 C12 C13 80.6(3) ?
C10 C11 C12 H12 -160(2) ?
H11A C11 C12 N 77.0(10) ?
H11A C11 C12 C13 -160.0(10) ?
H11A C11 C12 H12 -40(2) ?
H11B C11 C12 N -173(2) ?
H11B C11 C12 C13 -50(2) ?
H11B C11 C12 H12 69(2) ?
N C12 C13 C14 100.8(2) ?
N C12 C13 C18 -77.4(2) ?
C11 C12 C13 C14 -22.3(3) ?
C11 C12 C13 C18 159.5(2) ?
H12 C12 C13 C14 -144.0(10) ?
H12 C12 C13 C18 38.0(10) ?
C12 C13 C14 C15 -175.2(2) ?
C12 C13 C14 H14 6(2) ?
C18 C13 C14 C15 3.0(3) ?
C18 C13 C14 H14 -176(2) ?
C12 C13 C18 C17 176.1(2) ?
C12 C13 C18 H18 -5(2) ?
C14 C13 C18 C17 -2.2(3) ?
C14 C13 C18 H18 176(2) ?
C13 C14 C15 C16 -1.2(4) ?
C13 C14 C15 H15 -179(2) ?
H14 C14 C15 C16 178(2) ?
H14 C14 C15 H15 0(3) ?
C14 C15 C16 C17 -1.4(4) ?
C14 C15 C16 H16 179(2) ?
H15 C15 C16 C17 176(2) ?
H15 C15 C16 H16 -3(2) ?
C15 C16 C17 C18 2.2(4) ?
C15 C16 C17 H17 -178(2) ?
H16 C16 C17 C18 -179(2) ?
H16 C16 C17 H17 0(3) ?
C16 C17 C18 C13 -.3(4) ?
C16 C17 C18 H18 -178(2) ?
H17 C17 C18 C13 -180(2) ?
H17 C17 C18 H18 2(3) ?
